data_2003561
loop_
_publ_author_name
'Kariuki, B. M.'
'Valim, J. B.'
'Jones, W.'
'King, J.'

_publ_section_title
;
 Sodium 3-(2-Chlorophenyl)propenoate Dihydrate and Tetraaquamagnesium
 Bis[3-(2-hydroxyphenyl)propenoate]
;
_journal_issue 6
_journal_name_full 'Acta Crystallographica Section C'
_journal_page_first 1051
_journal_page_last 1053
_journal_paper_doi 10.1107/S0108270194012503
_journal_volume 51
_journal_year 1995
_chemical_formula_moiety 'C18 H22 Mg O10'
_chemical_formula_sum 'C18 H22 Mg O10'
_chemical_formula_weight 422.66
_chemical_name_common 'Tetra-aqua-magnesium bis(o-hydroxy-trans-cinnamate)'
_chemical_name_systematic
;
 ?
;
_space_group_IT_number 14
_symmetry_cell_setting monoclinic
_symmetry_space_group_name_Hall '-P 2yn'
_symmetry_space_group_name_H-M 'P 1 21/n 1'
_audit_creation_method SHELXL
_cell_angle_alpha 90.00
_cell_angle_beta 94.46(4)
_cell_angle_gamma 90.00
_cell_formula_units_Z 2
_cell_length_a 6.025(3)
_cell_length_b 5.385(3)
_cell_length_c 29.991(14)
_cell_measurement_reflns_used 25
_cell_measurement_temperature 293(2)
_cell_measurement_theta_max 12.5
_cell_measurement_theta_min 9
_cell_volume 970.1(9)
_computing_cell_refinement 'CAD4 Software'
_computing_data_collection 'CAD4 Software (Enraf-Nonius, 1989)'
_computing_molecular_graphics 'DTMM (Crabbe & Appleyard, 1991)'
_computing_publication_material 'SHELXL92 (Sheldrick, 1992)'
_computing_structure_refinement 'SHELXL92 (Sheldrick, 1992)'
_computing_structure_solution 'SHELXS86 (Sheldrick, 1985)'
_diffrn_ambient_temperature 293(2)
_diffrn_measurement_device 'Enraf-Nonius CAD4'
_diffrn_measurement_method '\w scans'
_diffrn_radiation_monochromator graphite
_diffrn_radiation_source 'sealed tube'
_diffrn_radiation_type 'Mo K\a'
_diffrn_radiation_wavelength 0.71069
_diffrn_reflns_av_R_equivalents 0.0647
_diffrn_reflns_av_sigmaI/netI 0.0259
_diffrn_reflns_limit_h_max 7
_diffrn_reflns_limit_h_min -7
_diffrn_reflns_limit_k_max 6
_diffrn_reflns_limit_k_min 0
_diffrn_reflns_limit_l_max 35
_diffrn_reflns_limit_l_min 0
_diffrn_reflns_number 1745
_diffrn_reflns_theta_max 24.98
_diffrn_reflns_theta_min 2.72
_diffrn_standards_decay_% 0
_diffrn_standards_interval_count 100
_diffrn_standards_interval_time 60
_diffrn_standards_number 2
_exptl_absorpt_coefficient_mu 0.147
_exptl_absorpt_correction_type none
_exptl_crystal_colour Colourless
_exptl_crystal_density_diffrn 1.447
_exptl_crystal_description 'Transparent plates'
_exptl_crystal_F_000 444
_exptl_crystal_size_max 0.4
_exptl_crystal_size_mid 0.3
_exptl_crystal_size_min 0.2
_refine_diff_density_max 0.321
_refine_diff_density_min -0.281
_refine_ls_extinction_method none
_refine_ls_goodness_of_fit_all 1.107
_refine_ls_goodness_of_fit_obs 1.177
_refine_ls_matrix_type full
_refine_ls_number_parameters 159
_refine_ls_number_reflns 1711
_refine_ls_number_restraints 0
_refine_ls_restrained_S_all 1.115
_refine_ls_restrained_S_obs 1.177
_refine_ls_R_factor_all 0.0524
_refine_ls_R_factor_obs 0.0425
_refine_ls_shift/esd_max 0.004
_refine_ls_shift/esd_mean 0.000
_refine_ls_structure_factor_coef Fsqd
_refine_ls_weighting_scheme
; calc w = 1/[\s^2^(F~o~^2^) + (0.0500P)^2^ + 0.9521P]
where P = (F~o~^2^ + 2F~c~^2^)/3
;
_refine_ls_wR_factor_all 0.1171
_refine_ls_wR_factor_obs 0.1138
_reflns_number_observed 1470
_reflns_number_total 1712
_reflns_observed_criterion >2sigma(I)
_cod_data_source_file hu1125.cif
_cod_data_source_block 2
_cod_depositor_comments
;
The following automatic conversions were performed:
'_exptl_absorpt_correction_type' value 'None' changed to 'none' according
to '/home/saulius/struct/CIF-dictionaries/cif_core.dic' dictionary named
'cif_core.dic' version 2.4.1 from 2010-06-29.

Automatic conversion script
Id: cif_fix_enum 1527 2010-12-29 10:47:43Z saulius 

The following automatic conversions were performed:

'_symmetry_cell_setting' value 'Monoclinic' changed to 'monoclinic'
according to /home/saulius/struct/CIF-dictionaries/cif_core.dic
dictionary named 'cif_core.dic' version 2.4.1 from
2010-06-29.

'_exptl_absorpt_correction_type' value 'None' changed to
'none' according to
/home/saulius/struct/CIF-dictionaries/cif_core.dic dictionary named
'cif_core.dic' version 2.4.1 from 2010-06-29.

Automatic conversion script
Id: cif_fix_values 1715 2011-07-08 13:25:40Z adriana 

2019-10-27
Z value and formula fixed to values more according to usual
chemical conventions.                 miguel
;
_cod_original_formula_weight 211.33
_cod_original_formula_moiety 'C9 H11 Mg0.50 O5'
_cod_original_formula_units_Z 4
_cod_original_cell_volume 969.9(9)
_cod_original_sg_symbol_H-M 'P 21/n'
_cod_original_formula_sum 'C9 H11 Mg0.50 O5'
_cod_database_code 2003561

loop_
_symmetry_equiv_pos_as_xyz
'x, y, z'
'-x+1/2, y+1/2, -z+1/2'
'-x, -y, -z'
'x-1/2, -y-1/2, z-1/2'

loop_
_atom_site_aniso_label
_atom_site_aniso_U_11
_atom_site_aniso_U_12
_atom_site_aniso_U_13
_atom_site_aniso_U_22
_atom_site_aniso_U_23
_atom_site_aniso_U_33
Mg1 0.0236(5) 0.0017(4) 0.0077(4) 0.0158(5) 0.0040(4) 0.0287(6)
O1 0.0280(8) 0.0028(7) 0.0104(7) 0.0324(9) 0.0093(7) 0.0326(9)
O2 0.0290(9) 0.0129(8) 0.0086(7) 0.0393(10) 0.0065(8) 0.0389(9)
O3 0.0317(9) 0.0096(8) 0.0144(7) 0.0357(10) 0.0066(8) 0.0441(10)
O4 0.0458(11) -0.0048(8) 0.0038(8) 0.0204(9) 0.0032(8) 0.0347(10)
O5 0.0271(9) 0.0020(7) 0.0097(8) 0.0211(8) 0.0042(7) 0.0391(10)
C1 0.0248(11) 0.0024(9) 0.0054(9) 0.0235(11) -0.0014(9) 0.0263(11)
C2 0.0260(12) 0.0010(10) 0.0124(9) 0.0338(13) 0.0084(10) 0.0352(13)
C3 0.0301(12) 0.0012(9) 0.0103(9) 0.0225(11) 0.0013(9) 0.0264(11)
C4 0.0321(12) 0.0008(10) 0.0054(9) 0.0239(11) 0.0012(9) 0.0258(11)
C5 0.0318(12) 0.0004(10) 0.0031(9) 0.0237(11) -0.0010(9) 0.0288(11)
C6 0.0451(15) 0.0074(11) -0.0042(11) 0.0268(13) 0.0016(11) 0.0394(14)
C7 0.066(2) -0.0033(13) -0.0008(12) 0.0292(13) 0.0111(12) 0.0351(14)
C8 0.062(2) -0.0048(14) 0.0152(12) 0.045(2) 0.0115(12) 0.0329(14)
C9 0.0446(15) 0.0040(12) 0.0153(11) 0.0391(14) 0.0062(11) 0.0320(13)

loop_
_atom_site_label
_atom_site_occupancy
_atom_site_fract_x
_atom_site_fract_y
_atom_site_fract_z
_atom_site_U_iso_or_equiv
_atom_site_thermal_displace_type
_atom_site_calc_flag
_atom_site_refinement_flags
_atom_site_type_symbol
Mg1 1 0.0000 0.0000 0.0000 0.0224(3) Uani d S Mg
O1 1 -0.0551(3) -0.1321(3) 0.06030(5) 0.0306(4) Uani d . O
O2 1 -0.4100(3) -0.0685(3) 0.07154(6) 0.0354(4) Uani d . O
O3 1 0.3435(3) -0.7882(3) 0.11978(6) 0.0366(4) Uani d . O
O4 1 -0.1922(3) -0.2839(3) -0.02889(6) 0.0336(4) Uani d . O
O5 1 -0.2916(3) 0.2246(3) -0.00191(7) 0.0287(4) Uani d . O
C1 1 -0.2264(3) -0.1805(4) 0.07987(7) 0.0247(5) Uani d . C
C2 1 -0.2154(4) -0.3834(5) 0.11325(8) 0.0311(5) Uani d . C
H2 1 -0.3426(4) -0.4262(5) 0.12720(8) 0.041(7) Uiso calc R H
C3 1 -0.0287(4) -0.5042(4) 0.12352(7) 0.0259(5) Uani d . C
H3 1 0.0939(4) -0.4497(4) 0.10919(7) 0.034(7) Uiso calc R H
C4 1 0.0128(4) -0.7119(4) 0.15430(7) 0.0271(5) Uani d . C
C5 1 0.2057(4) -0.8527(4) 0.15210(7) 0.0281(5) Uani d . C
H5 1 0.4378(62) -0.9019(79) 0.1138(12) 0.079(12) Uiso d . H
C6 1 0.2544(4) -1.0472(5) 0.18146(9) 0.0375(6) Uani d . C
H6 1 0.3850(4) -1.1378(5) 0.17987(9) 0.046(8) Uiso calc R H
C7 1 0.1084(5) -1.1059(5) 0.21307(9) 0.0436(7) Uani d . C
H7 1 0.1406(5) -1.2359(5) 0.23295(9) 0.054(9) Uiso calc R H
C8 1 -0.0852(5) -0.9716(5) 0.21513(9) 0.0460(7) Uani d . C
H8 1 -0.1844(5) -1.0128(5) 0.23622(9) 0.066(10) Uiso calc R H
C9 1 -0.1329(5) -0.7774(5) 0.18624(8) 0.0379(6) Uani d . C
H9 1 -0.2641(5) -0.6883(5) 0.18803(8) 0.054(9) Uiso calc R H
H10 1 -0.2385(47) -0.2766(55) -0.0596(11) 0.044(8) Uiso d . H
H11 1 -0.2024(59) -0.4098(79) -0.0183(12) 0.066(12) Uiso d . H
H12 1 -0.3840(52) 0.1868(61) -0.0247(11) 0.049(9) Uiso d . H
H13 1 -0.3379(64) 0.1806(80) 0.0224(14) 0.085(13) Uiso d . H

loop_
_atom_type_symbol
_atom_type_description
_atom_type_scat_source
_atom_type_scat_dispersion_real
_atom_type_scat_dispersion_imag
C C 'International Tables Vol C Tables 4.2.6.8 and 6.1.1.4' 0.0033 0.001
H H 'International Tables Vol C Tables 4.2.6.8 and 6.1.1.4' 0.0000 0.000
O O 'International Tables Vol C Tables 4.2.6.8 and 6.1.1.4' 0.0106 0.006
Mg Mg 'International Tables Vol C Tables 4.2.6.8 and 6.1.1.4' 0.0486 0.0

loop_
_geom_angle_atom_site_label_1
_geom_angle_atom_site_label_2
_geom_angle_atom_site_label_3
_geom_angle_site_symmetry_1
_geom_angle_site_symmetry_3
_geom_angle
_geom_angle_publ_flag
O1 Mg1 O1 3 . 180.0 ?
O1 Mg1 O4 3 . 90.62(8) ?
O1 Mg1 O4 . . 89.37(8) y
O1 Mg1 O4 3 3 89.38(8) ?
O1 Mg1 O4 . 3 90.62(8) ?
O4 Mg1 O4 . 3 180.0 ?
O1 Mg1 O5 3 . 88.19(8) ?
O1 Mg1 O5 . . 91.81(8) y
O4 Mg1 O5 . . 88.54(8) y
O4 Mg1 O5 3 . 91.46(8) ?
O1 Mg1 O5 3 3 91.81(8) ?
O1 Mg1 O5 . 3 88.19(8) ?
O4 Mg1 O5 . 3 91.46(8) ?
O4 Mg1 O5 3 3 88.54(8) ?
O5 Mg1 O5 . 3 180.0 ?
O1 Mg1 H13 3 . 108.3(10) ?
O1 Mg1 H13 . . 71.7(10) ?
O4 Mg1 H13 . . 87.6(10) ?
O4 Mg1 H13 3 . 92.4(10) ?
O5 Mg1 H13 . . 20.1(10) ?
O5 Mg1 H13 3 . 159.9(10) ?
C1 O1 Mg1 . . 134.41(15) ?
C5 O3 H5 . . 114.(3) ?
Mg1 O4 H10 . . 119.5(18) ?
Mg1 O4 H11 . . 123.(3) ?
H10 O4 H11 . . 115.(3) ?
Mg1 O5 H12 . . 111.(2) ?
Mg1 O5 H13 . . 98.(3) ?
H12 O5 H13 . . 112.(3) ?
O1 C1 O2 . . 123.1(2) y
O1 C1 C2 . . 118.4(2) y
O2 C1 C2 . . 118.5(2) y
C3 C2 C1 . . 121.0(2) y
C3 C2 H2 . . 119.48(14) ?
C1 C2 H2 . . 119.48(12) ?
C2 C3 C4 . . 128.9(2) y
C2 C3 H3 . . 115.54(14) ?
C4 C3 H3 . . 115.54(13) ?
C5 C4 C9 . . 117.8(2) ?
C5 C4 C3 . . 119.3(2) ?
C9 C4 C3 . . 122.9(2) y
O3 C5 C6 . . 122.1(2) ?
O3 C5 C4 . . 116.7(2) ?
C6 C5 C4 . . 121.2(2) ?
C7 C6 C5 . . 119.7(2) ?
C7 C6 H6 . . 120.1(2) ?
C5 C6 H6 . . 120.1(2) ?
C8 C7 C6 . . 119.9(2) ?
C8 C7 H7 . . 120.1(2) ?
C6 C7 H7 . . 120.1(2) ?
C9 C8 C7 . . 120.5(2) ?
C9 C8 H8 . . 119.8(2) ?
C7 C8 H8 . . 119.8(2) ?
C8 C9 C4 . . 120.9(2) ?
C8 C9 H9 . . 119.5(2) ?
C4 C9 H9 . . 119.54(15) ?

loop_
_geom_bond_atom_site_label_1
_geom_bond_atom_site_label_2
_geom_bond_site_symmetry_2
_geom_bond_distance
_geom_bond_publ_flag
Mg1 O1 3 1.995(2) ?
Mg1 O1 . 1.995(2) y
Mg1 O4 . 2.067(2) y
Mg1 O4 3 2.067(2) ?
Mg1 O5 . 2.130(2) y
Mg1 O5 3 2.130(2) ?
Mg1 H13 . 2.40(4) ?
O1 C1 . 1.253(3) y
O2 C1 . 1.268(3) y
O3 C5 . 1.369(3) y
O3 H5 . 0.86(4) ?
O4 H10 . 0.94(3) ?
O4 H11 . 0.75(4) ?
O5 H12 . 0.87(3) ?
O5 H13 . 0.84(4) ?
C1 C2 . 1.480(3) y
C2 C3 . 1.315(3) y
C2 H2 . 0.93 ?
C3 C4 . 1.460(3) y
C3 H3 . 0.93 ?
C4 C5 . 1.393(3) ?
C4 C9 . 1.394(3) ?
C5 C6 . 1.385(3) ?
C6 C7 . 1.379(4) ?
C6 H6 . 0.93 ?
C7 C8 . 1.378(4) ?
C7 H7 . 0.93 ?
C8 C9 . 1.374(4) ?
C8 H8 . 0.93 ?
C9 H9 . 0.93 ?
O2 O5 . 2.846(3) y
O2 O5 3_455 2.777(3) y
O2 O3 1_465 2.628(3) y
O3 O4 3_545 2.833(3) y
O4 O5 1_545 2.845(3) y

loop_
_geom_torsion_atom_site_label_1
_geom_torsion_atom_site_label_2
_geom_torsion_atom_site_label_3
_geom_torsion_atom_site_label_4
_geom_torsion_site_symmetry_1
_geom_torsion
O1 Mg1 O1 C1 3 -35.(4)
O4 Mg1 O1 C1 . -55.5(2)
O4 Mg1 O1 C1 3 124.5(2)
O5 Mg1 O1 C1 . 33.0(2)
O5 Mg1 O1 C1 3 -147.0(2)
Mg1 O1 C1 O2 . -28.4(4)
Mg1 O1 C1 C2 . 149.6(2)
O1 C1 C2 C3 . 2.6(4)
O2 C1 C2 C3 . -179.3(2)
C1 C2 C3 C4 . -178.1(2)
C2 C3 C4 C5 . 163.9(2)
C2 C3 C4 C9 . -16.1(4)
C9 C4 C5 O3 . 178.6(2)
C3 C4 C5 O3 . -1.5(3)
C9 C4 C5 C6 . -1.7(4)
C3 C4 C5 C6 . 178.2(2)
O3 C5 C6 C7 . -179.3(2)
C4 C5 C6 C7 . 1.0(4)
C5 C6 C7 C8 . 0.3(4)
C6 C7 C8 C9 . -0.8(4)
C7 C8 C9 C4 . 0.0(4)
C5 C4 C9 C8 . 1.2(4)
C3 C4 C9 C8 . -178.8(2)
